data_2022118
loop_
_publ_author_name
'Senior, Levi'
'Linden, Anthony'

_publ_section_title
;
 Halobismuth(III) salts with substituted aminopyridinium cations
;
_journal_coeditor_code FP3085
_journal_issue 6
_journal_name_full 'Acta Crystallographica Section C'
_journal_page_first
;
;
_journal_paper_doi 10.1107/S2053229620006130
_journal_volume 76
_journal_year 2020
_chemical_formula_iupac '(C5 H7 N2) [Bi Br4]'
_chemical_formula_moiety 'C5 H7 N2 1+, Bi Br4 1-'
_chemical_formula_sum 'C5 H7 Bi Br4 N2'
_chemical_formula_weight 623.75
_chemical_name_systematic
;
<i>catena</i>-Poly[2,6-diaminopyridinium
[[<i>cis</i>-dibromidobismuth(III)]-di-\m-bromido]]
;
_space_group_crystal_system monoclinic
_space_group_IT_number 14
_space_group_name_Hall '-P 2ybc'
_space_group_name_H-M_alt 'P 1 21/c 1'
_atom_sites_solution_hydrogens mixed
_atom_sites_solution_primary dual
_atom_sites_solution_secondary difmap
_audit_creation_method SHELXL-2018/3
_cell_angle_alpha 90
_cell_angle_beta 94.7149(13)
_cell_angle_gamma 90
_cell_formula_units_Z 4
_cell_length_a 11.66220(15)
_cell_length_b 14.08143(19)
_cell_length_c 7.35193(9)
_cell_measurement_reflns_used 13232
_cell_measurement_temperature 160(2)
_cell_measurement_theta_max 29.3060
_cell_measurement_theta_min 3.4980
_cell_volume 1203.25(3)
_computing_cell_refinement
;
CrysAlis PRO (Rigaku OD, 2018)
;
_computing_data_collection
;
CrysAlis PRO (Rigaku OD, 2018)
;
_computing_data_reduction
;
CrysAlis PRO (Rigaku OD, 2018)
;
_computing_molecular_graphics
;
OLEX2 (Dolomanov <i>et al.</i>, 2009) and Mercury (Macrae <i>et al.</i>,
2020)
;
_computing_publication_material
;
SHELXL2018 (Sheldrick, 2015b) and PLATON (Spek, 2015,
2020)
;
_computing_structure_refinement
;
SHELXL2018 (Sheldrick, 2015b)
;
_computing_structure_solution
;
SHELXT2018 (Sheldrick, 2015a)
;
_diffrn_ambient_temperature 160(2)
_diffrn_detector 'CCD area detector'
_diffrn_detector_area_resol_mean 10.3801
_diffrn_measured_fraction_theta_full 0.999
_diffrn_measured_fraction_theta_max 0.933
_diffrn_measurement_device 'four-circle \k-geometry diffractometer'
_diffrn_measurement_device_type 'Oxford Diffraction SuperNova dual radiation'
_diffrn_measurement_method '\w scans'
_diffrn_radiation_monochromator mirror
_diffrn_radiation_probe x-ray
_diffrn_radiation_type 'Mo K\a'
_diffrn_radiation_wavelength 0.71073
_diffrn_reflns_av_R_equivalents 0.0404
_diffrn_reflns_av_unetI/netI 0.0256
_diffrn_reflns_limit_h_max 15
_diffrn_reflns_limit_h_min -16
_diffrn_reflns_limit_k_max 19
_diffrn_reflns_limit_k_min -19
_diffrn_reflns_limit_l_max 9
_diffrn_reflns_limit_l_min -10
_diffrn_reflns_number 26081
_diffrn_reflns_theta_full 25.242
_diffrn_reflns_theta_max 29.483
_diffrn_reflns_theta_min 2.893
_diffrn_source 'micro-focus sealed X-ray tube'
_exptl_absorpt_coefficient_mu 27.891
_exptl_absorpt_correction_T_max 1.000
_exptl_absorpt_correction_T_min 0.735
_exptl_absorpt_correction_type gaussian
_exptl_absorpt_process_details
;
(CrysAlis PRO; Rigaku OD, 2018)
;
_exptl_crystal_colour colourless
_exptl_crystal_density_diffrn 3.443
_exptl_crystal_description block
_exptl_crystal_F_000 1096
_exptl_crystal_size_max 0.21
_exptl_crystal_size_mid 0.08
_exptl_crystal_size_min 0.06
_refine_diff_density_max 1.256
_refine_diff_density_min -2.215
_refine_ls_extinction_method none
_refine_ls_goodness_of_fit_ref 1.049
_refine_ls_hydrogen_treatment mixed
_refine_ls_matrix_type full
_refine_ls_number_parameters 121
_refine_ls_number_reflns 3127
_refine_ls_number_restraints 0
_refine_ls_restrained_S_all 1.049
_refine_ls_R_factor_all 0.0290
_refine_ls_R_factor_gt 0.0231
_refine_ls_shift/su_max 0.001
_refine_ls_shift/su_mean 0.000
_refine_ls_structure_factor_coef Fsqd
_refine_ls_weighting_details 'w=1/[\s^2^(Fo^2^)+(0.0231P)^2^+0.9774P] where P=(Fo^2^+2Fc^2^)/3'
_refine_ls_weighting_scheme calc
_refine_ls_wR_factor_gt 0.0473
_refine_ls_wR_factor_ref 0.0496
_reflns_number_gt 2794
_reflns_number_total 3128
_reflns_threshold_expression 'I > 2\s(I)'
_cod_data_source_file fp3085sup1.cif
_cod_data_source_block 6
_cod_depositor_comments
;
The following automatic conversions were performed:

data item '_atom_sites_solution_hydrogens' value 'geom & difmap' was
changed to 'mixed'.

Automatic conversion script
Id: cif_fix_values 7556 2019-12-06 15:28:31Z antanas 
;
_cod_original_sg_symbol_H-M 'P 21/c'
_cod_database_code 2022118
_shelx_space_group_comment
;
The symmetry employed for this shelxl refinement is uniquely defined
by the following loop, which should always be used as a source of
symmetry information in preference to the above space-group names.
They are only intended as comments.
;
_shelx_estimated_absorpt_t_min 0.067
_shelx_estimated_absorpt_t_max 0.285

loop_
_space_group_symop_operation_xyz
'x, y, z'
'-x, y+1/2, -z+1/2'
'-x, -y, -z'
'x, -y-1/2, z-1/2'

loop_
_atom_site_type_symbol
_atom_site_label
_atom_site_fract_x
_atom_site_fract_y
_atom_site_fract_z
_atom_site_U_iso_or_equiv
_atom_site_adp_type
_atom_site_calc_flag
_atom_site_occupancy
_atom_site_disorder_assembly
_atom_site_disorder_group
Bi Bi1 0.26448(2) 0.33482(2) 0.52386(2) 0.01425(5) Uani d 1 . .
Br Br1 0.13501(3) 0.47782(3) 0.37005(5) 0.02171(10) Uani d 1 . .
Br Br2 0.41622(3) 0.45100(3) 0.69260(5) 0.01968(9) Uani d 1 . .
Br Br3 0.11987(3) 0.33214(3) 0.82384(5) 0.01866(9) Uani d 1 . .
Br Br4 0.40032(3) 0.32819(3) 0.21440(5) 0.01834(9) Uani d 1 . .
N N1 0.1705(4) 0.5749(3) 0.9120(6) 0.0401(11) Uani d 1 . .
H H1 0.144(5) 0.523(5) 0.881(8) 0.06(2) Uiso d 1 . .
N N2 0.3249(4) 0.8303(3) 1.0181(6) 0.0306(9) Uani d 1 . .
H H21 0.285(5) 0.878(5) 0.978(8) 0.059(19) Uiso d 1 . .
H H22 0.389(5) 0.830(4) 1.079(8) 0.056(19) Uiso d 1 . .
C C1 0.2767(5) 0.5783(4) 1.0033(6) 0.0393(13) Uani d 1 . .
H H11 0.314405 0.520835 1.040512 0.047 Uiso calc 1 . .
C C2 0.3290(4) 0.6616(3) 1.0414(6) 0.0274(10) Uani d 1 . .
H H2 0.402901 0.662979 1.106108 0.033 Uiso calc 1 . .
C C3 0.2741(3) 0.7471(3) 0.9855(5) 0.0191(8) Uani d 1 . .
C C4 0.1635(3) 0.7410(3) 0.8953(5) 0.0237(9) Uani d 1 . .
H H4 0.122560 0.797233 0.859612 0.028 Uiso calc 1 . .
C C5 0.1155(4) 0.6550(3) 0.8594(6) 0.0307(11) Uani d 1 . .
H H5 0.041453 0.651245 0.795595 0.037 Uiso calc 1 . .

loop_
_atom_site_aniso_label
_atom_site_aniso_U_11
_atom_site_aniso_U_22
_atom_site_aniso_U_33
_atom_site_aniso_U_12
_atom_site_aniso_U_13
_atom_site_aniso_U_23
Bi1 0.01459(8) 0.01259(9) 0.01554(8) -0.00020(5) 0.00109(6) 0.00034(5)
Br1 0.01822(19) 0.0174(2) 0.0288(2) 0.00216(16) -0.00217(16) 0.00382(16)
Br2 0.01819(18) 0.0172(2) 0.0231(2) -0.00246(15) -0.00186(15) -0.00160(15)
Br3 0.01692(19) 0.0173(2) 0.0222(2) 0.00106(15) 0.00430(15) 0.00167(14)
Br4 0.01725(19) 0.0181(2) 0.01999(19) -0.00329(15) 0.00321(15) -0.00210(14)
N1 0.062(3) 0.020(2) 0.042(2) -0.017(2) 0.025(2) -0.0098(19)
N2 0.025(2) 0.027(2) 0.038(2) -0.0059(18) -0.0059(19) 0.0008(18)
C1 0.063(4) 0.025(3) 0.034(3) 0.019(3) 0.026(3) 0.010(2)
C2 0.029(2) 0.032(3) 0.021(2) 0.012(2) 0.0059(18) 0.0051(18)
C3 0.0204(19) 0.021(2) 0.0162(19) -0.0004(17) 0.0027(15) 0.0018(16)
C4 0.022(2) 0.023(2) 0.026(2) 0.0014(18) 0.0000(17) -0.0011(17)
C5 0.028(2) 0.033(3) 0.032(2) -0.012(2) 0.007(2) -0.006(2)

loop_
_atom_type_symbol
_atom_type_description
_atom_type_scat_dispersion_real
_atom_type_scat_dispersion_imag
_atom_type_scat_source
C C 0.0033 0.0016 'International Tables Vol C Tables 4.2.6.8 and 6.1.1.4'
H H 0.0000 0.0000 'International Tables Vol C Tables 4.2.6.8 and 6.1.1.4'
Bi Bi -4.1077 10.2566 'International Tables Vol C Tables 4.2.6.8 and 6.1.1.4'
Br Br -0.2901 2.4595 'International Tables Vol C Tables 4.2.6.8 and 6.1.1.4'
N N 0.0061 0.0033 'International Tables Vol C Tables 4.2.6.8 and 6.1.1.4'

loop_
_exptl_crystal_face_index_h
_exptl_crystal_face_index_k
_exptl_crystal_face_index_l
_exptl_crystal_face_perp_dist
-5 -4 0 0.0377
5 4 0 0.0377
0 -1 0 0.0361
1 0 0 0.0437
-1 0 0 0.0306
-1 -5 0 0.0328
1 5 0 0.0318
5 1 1 0.0466
-5 1 0 0.0322
-2 1 5 0.0937
3 -1 -5 0.0924
-1 1 0 0.0331

loop_
_geom_angle_atom_site_label_1
_geom_angle_atom_site_label_2
_geom_angle_atom_site_label_3
_geom_angle_site_symmetry_1
_geom_angle_site_symmetry_3
_geom_angle
_geom_angle_publ_flag
Br2 Bi1 Br1 . . 93.702(13) ?
Br2 Bi1 Br4 . . 90.017(12) ?
Br1 Bi1 Br4 . . 91.046(12) ?
Br2 Bi1 Br3 . . 93.452(12) ?
Br1 Bi1 Br3 . . 89.314(12) ?
Br4 Bi1 Br3 . . 176.482(12) ?
Br2 Bi1 Br4 . 4_566 87.020(12) ?
Br1 Bi1 Br4 . 4_566 176.605(12) ?
Br4 Bi1 Br4 . 4_566 92.272(11) ?
Br3 Bi1 Br4 . 4_566 87.331(11) ?
Br2 Bi1 Br3 . 4_565 169.462(12) ?
Br1 Bi1 Br3 . 4_565 95.756(12) ?
Br4 Bi1 Br3 . 4_565 85.182(11) ?
Br3 Bi1 Br3 . 4_565 91.301(11) ?
Br4 Bi1 Br3 4_566 4_565 83.810(12) ?
Bi1 Br3 Bi1 . 4_566 92.407(11) y
Bi1 Br4 Bi1 . 4_565 95.064(11) y
C5 N1 C1 . . 120.6(4) ?
C5 N1 H1 . . 121(4) ?
C1 N1 H1 . . 118(4) ?
C3 N2 H21 . . 114(4) ?
C3 N2 H22 . . 117(4) ?
H21 N2 H22 . . 128(6) ?
C2 C1 N1 . . 120.9(5) ?
C2 C1 H11 . . 119.6 ?
N1 C1 H11 . . 119.6 ?
C1 C2 C3 . . 119.9(5) ?
C1 C2 H2 . . 120.0 ?
C3 C2 H2 . . 120.0 ?
N2 C3 C4 . . 121.2(4) ?
N2 C3 C2 . . 121.1(4) ?
C4 C3 C2 . . 117.7(4) ?
C5 C4 C3 . . 119.7(4) ?
C5 C4 H4 . . 120.1 ?
C3 C4 H4 . . 120.1 ?
N1 C5 C4 . . 121.2(5) ?
N1 C5 H5 . . 119.4 ?
C4 C5 H5 . . 119.4 ?

loop_
_geom_bond_atom_site_label_1
_geom_bond_atom_site_label_2
_geom_bond_site_symmetry_2
_geom_bond_distance
_geom_bond_publ_flag
Bi1 Br1 . 2.7079(4) y
Bi1 Br2 . 2.6431(4) y
Bi1 Br3 . 2.8846(4) y
Bi1 Br3 4_565 3.1822(4) y
Bi1 Br4 . 2.8787(4) y
Bi1 Br4 4_566 3.0620(4) y
N1 C5 . 1.338(7) ?
N1 C1 . 1.361(7) ?
N1 H1 . 0.81(6) ?
N2 C3 . 1.326(6) y
N2 H21 . 0.85(6) ?
N2 H22 . 0.84(6) ?
C1 C2 . 1.341(7) ?
C1 H11 . 0.9500 ?
C2 C3 . 1.408(6) ?
C2 H2 . 0.9500 ?
C3 C4 . 1.403(5) ?
C4 C5 . 1.352(6) ?
C4 H4 . 0.9500 ?
C5 H5 . 0.9500 ?

loop_
_geom_hbond_atom_site_label_D
_geom_hbond_atom_site_label_H
_geom_hbond_atom_site_label_A
_geom_hbond_site_symmetry_A
_geom_hbond_distance_DH
_geom_hbond_distance_HA
_geom_hbond_distance_DA
_geom_hbond_angle_DHA
_geom_hbond_publ_flag
N1 H1 Br3 . 0.81(6) 2.74(6) 3.521(4) 163(6) yes
N2 H21 Br1 4_576 0.85(6) 2.76(7) 3.605(5) 173(5) yes
N2 H22 Br4 2_656 0.84(6) 2.78(6) 3.620(4) 179(5) yes

loop_
_geom_torsion_atom_site_label_1
_geom_torsion_atom_site_label_2
_geom_torsion_atom_site_label_3
_geom_torsion_atom_site_label_4
_geom_torsion_site_symmetry_1
_geom_torsion_site_symmetry_2
_geom_torsion_site_symmetry_3
_geom_torsion_site_symmetry_4
_geom_torsion
_geom_torsion_publ_flag
C5 N1 C1 C2 . . . . -0.5(7) ?
N1 C1 C2 C3 . . . . -0.5(7) ?
C1 C2 C3 N2 . . . . -178.6(4) ?
C1 C2 C3 C4 . . . . 1.9(6) ?
N2 C3 C4 C5 . . . . 178.1(4) ?
C2 C3 C4 C5 . . . . -2.4(6) ?
C1 N1 C5 C4 . . . . -0.1(7) ?
C3 C4 C5 N1 . . . . 1.5(7) ?

_cod_database_fobs_code 2022118
